data_4319845
loop_
_publ_author_name
'John F. Lehmann'
'David A. Dixon'
'Gary J. Schrobilgen'

_publ_section_title
;
 X-ray Crystal Structures of \a-KrF2, [KrF][MF6] (M = As, Sb, Bi),
 [Kr2F3][SbF6].KrF2, [Kr2F3]2[SbF6]2.KrF2, and [Kr2F3][AsF6].[KrF][AsF6];
 Synthesis and Characterization of [Kr2F3][PF6].nKrF2; and Theoretical
 Studies of KrF2, KrF+, Kr2F3+, and the [KrF][MF6] (M = P, As, Sb, Bi) Ion
 Pairs
;
_journal_name_full 'Inorganic Chemistry'
_journal_page_first 3002
_journal_page_last 3017
_journal_paper_doi 10.1021/ic001167w
_journal_volume 40
_journal_year 2001
_chemical_formula_sum 'As2 F16 Kr3'
_chemical_formula_weight 705.24
_chemical_name_systematic
; 
 ? 
;
_space_group_IT_number 14
_symmetry_cell_setting monoclinic
_symmetry_space_group_name_Hall '-P 2ybc'
_symmetry_space_group_name_H-M 'P 1 21/c 1'
_atom_sites_solution_hydrogens geom
_atom_sites_solution_primary direct
_atom_sites_solution_secondary difmap
_audit_creation_method SHELXL-97
_cell_angle_alpha 90.00
_cell_angle_beta 90.304(6)
_cell_angle_gamma 90.00
_cell_formula_units_Z 4
_cell_length_a 6.2474(10)
_cell_length_b 24.705(4)
_cell_length_c 8.8616(6)
_cell_measurement_temperature 153(2)
_cell_volume 1367.7(3)
_computing_structure_refinement 'SHELXL-97 (Sheldrick, 1997)'
_computing_structure_solution 'SHELXS-97 (Sheldrick, 1990)'
_diffrn_ambient_temperature 153(2)
_diffrn_measured_fraction_theta_full 0.925
_diffrn_measured_fraction_theta_max 0.925
_diffrn_radiation_monochromator graphite
_diffrn_radiation_source 'fine-focus sealed tube'
_diffrn_radiation_type MoK\a
_diffrn_radiation_wavelength 0.71073
_diffrn_reflns_av_R_equivalents 0.0980
_diffrn_reflns_av_sigmaI/netI 0.0872
_diffrn_reflns_limit_h_max 8
_diffrn_reflns_limit_h_min -8
_diffrn_reflns_limit_k_max 32
_diffrn_reflns_limit_k_min -31
_diffrn_reflns_limit_l_max 11
_diffrn_reflns_limit_l_min -11
_diffrn_reflns_number 13312
_diffrn_reflns_theta_full 27.59
_diffrn_reflns_theta_max 27.59
_diffrn_reflns_theta_min 1.65
_exptl_absorpt_coefficient_mu 14.700
_exptl_crystal_density_diffrn 3.425
_exptl_crystal_density_method 'not measured'
_exptl_crystal_F_000 1272
_refine_diff_density_max 0.958
_refine_diff_density_min -0.990
_refine_diff_density_rms 0.230
_refine_ls_extinction_coef 0.00127(16)
_refine_ls_extinction_expression Fc^*^=kFc[1+0.001xFc^2^\l^3^/sin(2\q)]^-1/4^
_refine_ls_extinction_method SHELXL
_refine_ls_goodness_of_fit_ref 1.008
_refine_ls_hydrogen_treatment mixed
_refine_ls_matrix_type full
_refine_ls_number_parameters 192
_refine_ls_number_reflns 2926
_refine_ls_number_restraints 0
_refine_ls_restrained_S_all 1.008
_refine_ls_R_factor_all 0.0914
_refine_ls_R_factor_gt 0.0471
_refine_ls_shift/su_max 0.001
_refine_ls_shift/su_mean 0.000
_refine_ls_structure_factor_coef Fsqd
_refine_ls_weighting_details 'calc w=1/[\s^2^(Fo^2^)+(0.0365P)^2^+2.4850P] where P=(Fo^2^+2Fc^2^)/3'
_refine_ls_weighting_scheme calc
_refine_ls_wR_factor_gt 0.0812
_refine_ls_wR_factor_ref 0.0936
_reflns_number_gt 2052
_reflns_number_total 2926
_reflns_threshold_expression >2sigma(I)
_cod_data_source_file ic001167w_7.cif
_cod_data_source_block Kr2F3+AsF6-
_cod_database_code 4319845

loop_
_symmetry_equiv_pos_as_xyz
'x, y, z'
'-x, y+1/2, -z+1/2'
'-x, -y, -z'
'x, -y-1/2, z-1/2'

loop_
_atom_site_label
_atom_site_type_symbol
_atom_site_fract_x
_atom_site_fract_y
_atom_site_fract_z
_atom_site_U_iso_or_equiv
_atom_site_adp_type
_atom_site_occupancy
_atom_site_calc_flag
_atom_site_refinement_flags
_atom_site_disorder_assembly
_atom_site_disorder_group
As2 As 0.7365(2) 0.47225(4) 0.22394(12) 0.0295(3) Uani 1 d . . .
As1 As 0.7655(2) 0.68056(4) 0.48673(12) 0.0261(3) Uani 1 d . . .
Kr2 Kr 0.2906(2) 0.72093(4) 0.79665(12) 0.0331(3) Uani 1 d . . .
Kr3 Kr 0.7382(2) 0.43098(3) 0.60522(11) 0.0321(3) Uani 1 d . . .
Kr1 Kr 0.69331(19) 0.63465(4) 0.98389(13) 0.0320(3) Uani 1 d . . .
F5 F 0.7766(15) 0.4876(2) 0.4298(6) 0.0491(19) Uani 1 d . . .
F16 F 0.8057(14) 0.6822(3) 0.6780(7) 0.057(2) Uani 1 d . . .
F7 F 0.8078(13) 0.4074(2) 0.2699(7) 0.052(2) Uani 1 d . . .
F2 F 0.1999(13) 0.7727(2) 0.6681(7) 0.051(2) Uani 1 d . . .
F9 F 0.6668(12) 0.5394(2) 0.2076(7) 0.048(2) Uani 1 d . . .
F15 F 0.5000(14) 0.6753(4) 0.5060(14) 0.103(4) Uani 1 d . . .
F14 F 1.0382(14) 0.6815(3) 0.4710(13) 0.073(3) Uani 1 d . . .
F13 F 0.7788(16) 0.6110(3) 0.4885(9) 0.083(3) Uani 1 d . . .
F10 F 0.4806(11) 0.4582(3) 0.2685(9) 0.052(2) Uani 1 d . . .
F6 F 0.6974(11) 0.4584(2) 0.0395(7) 0.0384(17) Uani 1 d . . .
F3 F 0.3863(10) 0.6619(2) 0.9446(7) 0.0402(18) Uani 1 d . . .
F4 F 0.7101(13) 0.3854(2) 0.7599(7) 0.0494(19) Uani 1 d . . .
F12 F 0.7242(18) 0.6799(3) 0.2969(7) 0.085(3) Uani 1 d . . .
F8 F 0.9961(12) 0.4891(3) 0.2045(9) 0.052(2) Uani 1 d . . .
F1 F 0.9588(11) 0.6123(3) 1.0228(10) 0.064(2) Uani 1 d . . .
F11 F 0.7527(19) 0.7488(3) 0.4833(9) 0.109(4) Uani 1 d . . .

loop_
_atom_site_aniso_label
_atom_site_aniso_U_11
_atom_site_aniso_U_22
_atom_site_aniso_U_33
_atom_site_aniso_U_23
_atom_site_aniso_U_13
_atom_site_aniso_U_12
As2 0.0367(7) 0.0193(5) 0.0325(6) 0.0008(4) -0.0026(7) -0.0002(6)
As1 0.0310(7) 0.0248(5) 0.0226(6) -0.0012(4) 0.0012(7) -0.0023(5)
Kr2 0.0482(8) 0.0243(5) 0.0267(6) -0.0005(4) -0.0003(6) -0.0004(5)
Kr3 0.0453(7) 0.0216(4) 0.0294(6) -0.0018(4) -0.0050(7) 0.0032(6)
Kr1 0.0386(7) 0.0249(5) 0.0326(6) -0.0020(5) 0.0042(6) -0.0030(5)
F5 0.090(6) 0.023(3) 0.035(3) 0.001(3) -0.005(5) -0.006(4)
F16 0.098(7) 0.049(4) 0.024(4) 0.003(3) -0.007(4) 0.000(4)
F7 0.092(6) 0.027(3) 0.038(4) -0.001(3) -0.010(4) 0.020(4)
F2 0.087(6) 0.028(3) 0.039(4) 0.014(3) -0.016(5) 0.005(4)
F9 0.082(6) 0.017(3) 0.045(4) 0.007(3) 0.001(4) 0.004(3)
F15 0.051(6) 0.159(10) 0.100(9) -0.043(8) 0.027(6) -0.023(6)
F14 0.073(6) 0.063(6) 0.084(7) -0.010(5) 0.026(5) -0.017(4)
F13 0.113(8) 0.036(4) 0.099(7) -0.005(4) -0.025(8) 0.008(5)
F10 0.046(5) 0.055(5) 0.053(5) -0.009(4) 0.009(4) -0.013(3)
F6 0.050(4) 0.030(3) 0.035(4) -0.002(3) -0.005(3) 0.001(3)
F3 0.040(4) 0.030(4) 0.050(4) 0.012(3) 0.002(3) 0.001(3)
F4 0.085(6) 0.035(3) 0.029(3) 0.009(3) 0.000(4) 0.002(4)
F12 0.135(9) 0.094(6) 0.025(4) 0.003(4) -0.022(7) -0.040(7)
F8 0.039(4) 0.063(5) 0.053(5) -0.007(4) -0.006(4) -0.013(4)
F1 0.030(4) 0.079(6) 0.082(7) -0.008(5) 0.001(4) 0.006(4)
F11 0.211(10) 0.019(3) 0.095(6) 0.002(4) -0.065(10) 0.028(7)

loop_
_atom_type_symbol
_atom_type_description
_atom_type_scat_dispersion_real
_atom_type_scat_dispersion_imag
_atom_type_scat_source
F F 0.0171 0.0103 'International Tables Vol C Tables 4.2.6.8 and 6.1.1.4'
As As 0.0499 2.0058 'International Tables Vol C Tables 4.2.6.8 and 6.1.1.4'
Kr Kr -0.5574 2.7079 'International Tables Vol C Tables 4.2.6.8 and 6.1.1.4'

loop_
_geom_angle_atom_site_label_1
_geom_angle_atom_site_label_2
_geom_angle_atom_site_label_3
_geom_angle
_geom_angle_site_symmetry_1
_geom_angle_site_symmetry_3
_geom_angle_publ_flag
F8 As2 F10 172.0(4) . . ?
F8 As2 F6 94.9(4) . . ?
F10 As2 F6 93.0(4) . . ?
F8 As2 F7 90.4(4) . . ?
F10 As2 F7 89.9(4) . . ?
F6 As2 F7 94.4(3) . . ?
F8 As2 F9 89.8(4) . . ?
F10 As2 F9 88.8(3) . . ?
F6 As2 F9 94.5(3) . . ?
F7 As2 F9 171.0(3) . . ?
F8 As2 F5 85.7(4) . . ?
F10 As2 F5 86.3(4) . . ?
F6 As2 F5 179.3(4) . . ?
F7 As2 F5 85.7(3) . . ?
F9 As2 F5 85.4(3) . . ?
F15 As1 F11 91.9(6) . . ?
F15 As1 F12 87.4(6) . . ?
F11 As1 F12 89.1(4) . . ?
F15 As1 F14 176.1(4) . . ?
F11 As1 F14 91.9(5) . . ?
F12 As1 F14 93.8(6) . . ?
F15 As1 F16 92.4(5) . . ?
F11 As1 F16 90.1(3) . . ?
F12 As1 F16 179.2(4) . . ?
F14 As1 F16 86.5(5) . . ?
F15 As1 F13 88.2(5) . . ?
F11 As1 F13 179.5(4) . . ?
F12 As1 F13 90.4(4) . . ?
F14 As1 F13 88.0(4) . . ?
F16 As1 F13 90.4(3) . . ?
F2 Kr2 F3 178.6(3) . . ?
F4 Kr3 F5 177.3(3) . . ?
F1 Kr1 F3 178.3(3) . . ?
As2 F5 Kr3 124.6(3) . . ?
Kr2 F3 Kr1 127.5(3) . . ?

loop_
_geom_bond_atom_site_label_1
_geom_bond_atom_site_label_2
_geom_bond_distance
_geom_bond_site_symmetry_2
_geom_bond_publ_flag
As2 F8 1.684(7) . ?
As2 F10 1.685(7) . ?
As2 F6 1.686(6) . ?
As2 F7 1.711(6) . ?
As2 F9 1.720(6) . ?
As2 F5 1.878(6) . ?
As1 F15 1.674(9) . ?
As1 F11 1.689(7) . ?
As1 F12 1.701(7) . ?
As1 F14 1.710(8) . ?
As1 F16 1.712(6) . ?
As1 F13 1.719(7) . ?
Kr2 F2 1.803(6) . ?
Kr2 F3 2.049(6) . ?
Kr3 F4 1.783(6) . ?
Kr3 F5 2.106(6) . ?
Kr1 F1 1.780(7) . ?
Kr1 F3 2.061(6) . ?
